data_7018957
loop_
_publ_author_name
'Wang, Lei'
'Li, Yi'
'Peng, Yu'
'Liang, Zhiqiang'
'Yu, Jihong'
'Xu, Ruren'

_publ_section_title
;
 A novel decanuclear Co(ii) cluster with adamantane-like metallic skeleton
 supported by 8-hydroxyquinoline and in situ formed CO32&#x2212; anions
;
_journal_issue 20
_journal_name_full 'Dalton Transactions'
_journal_page_first 6242
_journal_paper_doi 10.1039/c2dt30102d
_journal_volume 41
_journal_year 2012
_chemical_formula_sum 'C119.5 H89.5 Co10 N14.5 O26.5'
_chemical_formula_weight 2741.86
_chemical_name_systematic
;
?
;
_space_group_IT_number 205
_symmetry_cell_setting cubic
_symmetry_space_group_name_Hall '-P 2ac 2ab 3'
_symmetry_space_group_name_H-M 'P a -3'
_atom_sites_solution_hydrogens geom
_atom_sites_solution_primary direct
_atom_sites_solution_secondary difmap
_audit_creation_method SHELXL-97
_cell_angle_alpha 90.00
_cell_angle_beta 90.00
_cell_angle_gamma 90.00
_cell_formula_units_Z 8
_cell_length_a 28.0546(4)
_cell_length_b 28.0546(4)
_cell_length_c 28.0546(4)
_cell_measurement_temperature 296(2)
_cell_measurement_theta_max 28.29
_cell_measurement_theta_min 1.45
_cell_volume 22080.7(5)
_computing_structure_refinement 'SHELXL-97 (Sheldrick, 1997)'
_computing_structure_solution 'SHELXS-97 (Sheldrick, 1990)'
_diffrn_ambient_temperature 296(2)
_diffrn_measured_fraction_theta_full 1.000
_diffrn_measured_fraction_theta_max 1.000
_diffrn_radiation_monochromator graphite
_diffrn_radiation_source 'fine-focus sealed tube'
_diffrn_radiation_type MoK\a
_diffrn_radiation_wavelength 0.71073
_diffrn_reflns_av_R_equivalents 0.0000
_diffrn_reflns_av_sigmaI/netI 0.1174
_diffrn_reflns_limit_h_max 25
_diffrn_reflns_limit_h_min 0
_diffrn_reflns_limit_k_max 26
_diffrn_reflns_limit_k_min 0
_diffrn_reflns_limit_l_max 37
_diffrn_reflns_limit_l_min 2
_diffrn_reflns_number 9156
_diffrn_reflns_theta_full 28.29
_diffrn_reflns_theta_max 28.29
_diffrn_reflns_theta_min 1.45
_exptl_absorpt_coefficient_mu 1.546
_exptl_absorpt_correction_T_max 0.7577
_exptl_absorpt_correction_T_min 0.6627
_exptl_absorpt_correction_type multi-scan
_exptl_absorpt_process_details 'SADABS; Bruker, 2000'
_exptl_crystal_colour red
_exptl_crystal_density_diffrn 1.650
_exptl_crystal_density_method 'not measured'
_exptl_crystal_description rhombus
_exptl_crystal_F_000 11120
_exptl_crystal_size_max 0.29
_exptl_crystal_size_mid 0.22
_exptl_crystal_size_min 0.19
_platon_squeeze_details
;
The unit cell contains 20 DMF slovent molecules which have been treated as a diffuse
contribution to the overall scattering and removed by SQUEEZE/PLATON.
The amount of these disordered solvent was determined by TGA, elemental analysis and SQUEEZE results.
A. L. Spek, J. Appl. Crystallogr., 2003, 36, 7-13.
A. L. Spek, Acta Crystallogr., 2009, D65, 148-155.
;
_refine_diff_density_max 0.701
_refine_diff_density_min -0.570
_refine_diff_density_rms 0.091
_refine_ls_extinction_method none
_refine_ls_goodness_of_fit_ref 1.087
_refine_ls_hydrogen_treatment constr
_refine_ls_matrix_type full
_refine_ls_number_parameters 463
_refine_ls_number_reflns 9156
_refine_ls_number_restraints 0
_refine_ls_restrained_S_all 1.087
_refine_ls_R_factor_all 0.1864
_refine_ls_R_factor_gt 0.0575
_refine_ls_shift/su_max 0.001
_refine_ls_shift/su_mean 0.000
_refine_ls_structure_factor_coef Fsqd
_refine_ls_weighting_details 'calc w=1/[\s^2^(Fo^2^)+(0.0400P)^2^+0.0000P] where P=(Fo^2^+2Fc^2^)/3'
_refine_ls_weighting_scheme calc
_refine_ls_wR_factor_gt 0.1205
_refine_ls_wR_factor_ref 0.1391
_reflns_number_gt 3384
_reflns_number_total 9156
_reflns_threshold_expression >2sigma(I)
_cod_data_source_file c2dt30102d.txt
_cod_data_source_block f
_cod_depositor_comments
;
The following automatic conversions were performed:

'_symmetry_cell_setting' value 'Cubic' changed to 'cubic' according
to /home/saulius/struct/CIF-dictionaries/cif_core.dic dictionary
named 'cif_core.dic' version 2.4.1 from 2010-06-29.

Automatic conversion script
Id: cif_fix_values 1715 2011-07-08 13:25:40Z adriana 
;
_cod_original_sg_symbol_H-M pa-3
_cod_original_formula_sum 'C119.50 H89.50 Co10 N14.50 O26.50'
_cod_database_code 7018957

loop_
_symmetry_equiv_pos_as_xyz
'x, y, z'
'-x+1/2, -y, z+1/2'
'-x, y+1/2, -z+1/2'
'x+1/2, -y+1/2, -z'
'z, x, y'
'z+1/2, -x+1/2, -y'
'-z+1/2, -x, y+1/2'
'-z, x+1/2, -y+1/2'
'y, z, x'
'-y, z+1/2, -x+1/2'
'y+1/2, -z+1/2, -x'
'-y+1/2, -z, x+1/2'
'-x, -y, -z'
'x-1/2, y, -z-1/2'
'x, -y-1/2, z-1/2'
'-x-1/2, y-1/2, z'
'-z, -x, -y'
'-z-1/2, x-1/2, y'
'z-1/2, x, -y-1/2'
'z, -x-1/2, y-1/2'
'-y, -z, -x'
'y, -z-1/2, x-1/2'
'-y-1/2, z-1/2, x'
'y-1/2, z, -x-1/2'

loop_
_atom_site_label
_atom_site_type_symbol
_atom_site_fract_x
_atom_site_fract_y
_atom_site_fract_z
_atom_site_U_iso_or_equiv
_atom_site_adp_type
_atom_site_occupancy
_atom_site_symmetry_multiplicity
_atom_site_calc_flag
_atom_site_refinement_flags
_atom_site_disorder_assembly
_atom_site_disorder_group
Co1 Co 0.64009(2) 0.84777(3) 0.27511(2) 0.0499(2) Uani 1 1 d . . .
Co2 Co 0.51214(2) 0.85318(2) 0.13987(2) 0.0448(2) Uani 1 1 d . . .
Co3 Co 0.58216(2) 0.91784(2) 0.08216(2) 0.0388(3) Uani 1 3 d S . .
Co4 Co 0.58083(2) 0.78710(2) 0.19985(2) 0.0454(2) Uani 1 1 d . . .
O1 O 0.58088(12) 0.80119(12) 0.27151(12) 0.0554(10) Uani 1 1 d . . .
O2 O 0.69589(12) 0.89835(12) 0.28390(11) 0.0529(9) Uani 1 1 d . . .
O3 O 0.51107(12) 0.78900(12) 0.17756(12) 0.0503(9) Uani 1 1 d . . .
O4 O 0.51099(11) 0.91521(11) 0.09908(11) 0.0416(8) Uani 1 1 d . . .
O5 O 0.65328(11) 0.80358(11) 0.21684(11) 0.0480(9) Uani 1 1 d . . .
O6 O 0.59322(11) 0.92959(11) 0.15737(11) 0.0430(8) Uani 1 1 d . . .
O7 O 0.62704(12) 0.90022(11) 0.22291(11) 0.0465(9) Uani 1 1 d . . .
O8 O 0.56569(11) 0.86298(12) 0.19013(11) 0.0458(9) Uani 1 1 d . . .
N1 N 0.59635(18) 0.87546(19) 0.32847(16) 0.0638(14) Uani 1 1 d . . .
N2 N 0.69030(16) 0.80842(17) 0.31537(15) 0.0563(12) Uani 1 1 d . . .
N3 N 0.46084(15) 0.81547(16) 0.10183(16) 0.0567(12) Uani 1 1 d . B .
N4 N 0.46176(15) 0.89367(16) 0.17756(16) 0.0546(12) Uani 1 1 d . . .
C1 C 0.6055(2) 0.9118(2) 0.3574(2) 0.080(2) Uani 1 1 d . . .
H1A H 0.6357 0.9255 0.3567 0.096 Uiso 1 1 calc R . .
C2 C 0.5720(3) 0.9300(3) 0.3886(3) 0.110(3) Uani 1 1 d . . .
H2A H 0.5793 0.9561 0.4078 0.132 Uiso 1 1 calc R . .
C3 C 0.5272(3) 0.9088(3) 0.3907(3) 0.116(3) Uani 1 1 d . . .
H3A H 0.5047 0.9202 0.4123 0.140 Uiso 1 1 calc R . .
C4 C 0.5153(3) 0.8703(3) 0.3608(2) 0.083(2) Uani 1 1 d . . .
C5 C 0.4705(3) 0.8470(3) 0.3584(3) 0.106(3) Uani 1 1 d . . .
H5A H 0.4461 0.8565 0.3788 0.127 Uiso 1 1 calc R . .
C6 C 0.4627(2) 0.8118(3) 0.3276(3) 0.095(2) Uani 1 1 d . . .
H6A H 0.4327 0.7979 0.3258 0.114 Uiso 1 1 calc R . .
C7 C 0.4994(2) 0.7955(2) 0.2976(2) 0.0713(18) Uani 1 1 d . . .
H7A H 0.4932 0.7703 0.2769 0.086 Uiso 1 1 calc R . .
C8 C 0.5447(2) 0.8157(2) 0.2979(2) 0.0558(15) Uani 1 1 d . . .
C9 C 0.5523(2) 0.8543(2) 0.3299(2) 0.0635(16) Uani 1 1 d . . .
C10 C 0.6879(2) 0.7637(2) 0.3280(2) 0.0757(19) Uani 1 1 d . . .
H10A H 0.6613 0.7460 0.3192 0.091 Uiso 1 1 calc R . .
C11 C 0.7237(3) 0.7416(2) 0.3544(2) 0.083(2) Uani 1 1 d . . .
H11A H 0.7207 0.7098 0.3635 0.099 Uiso 1 1 calc R . .
C12 C 0.7634(2) 0.7672(3) 0.3666(2) 0.082(2) Uani 1 1 d . . .
H12A H 0.7875 0.7525 0.3840 0.099 Uiso 1 1 calc R . .
C13 C 0.7682(2) 0.8150(2) 0.3533(2) 0.0670(17) Uani 1 1 d . . .
C14 C 0.8075(2) 0.8443(3) 0.3639(2) 0.080(2) Uani 1 1 d . . .
H14A H 0.8329 0.8323 0.3815 0.095 Uiso 1 1 calc R . .
C15 C 0.8083(2) 0.8888(3) 0.3487(2) 0.081(2) Uani 1 1 d . . .
H15A H 0.8342 0.9079 0.3566 0.097 Uiso 1 1 calc R . .
C16 C 0.7717(2) 0.9084(2) 0.3213(2) 0.0702(18) Uani 1 1 d . . .
H16A H 0.7742 0.9397 0.3106 0.084 Uiso 1 1 calc R . .
C17 C 0.7326(2) 0.8822(2) 0.30991(18) 0.0529(14) Uani 1 1 d . . .
C18 C 0.7303(2) 0.8344(2) 0.32753(19) 0.0584(16) Uani 1 1 d . . .
C19 C 0.4359(2) 0.8295(2) 0.0649(2) 0.0765(19) Uani 1 1 d . . .
H19A H 0.4451 0.8568 0.0485 0.092 Uiso 1 1 calc R A 1
C20A C 0.3952(5) 0.8037(5) 0.0493(5) 0.068(3) Uiso 0.50 1 d P B 1
H20A H 0.3752 0.8162 0.0260 0.081 Uiso 0.50 1 calc PR B 1
C21A C 0.3859(5) 0.7610(5) 0.0689(5) 0.080(3) Uiso 0.50 1 d P B 1
H21A H 0.3606 0.7429 0.0574 0.097 Uiso 0.50 1 calc PR B 1
C22A C 0.4133(5) 0.7435(5) 0.1055(5) 0.071(3) Uiso 0.50 1 d P B 1
C23A C 0.4744(4) 0.7152(4) 0.1809(4) 0.061(2) Uiso 0.50 1 d P B 1
H23A H 0.4919 0.7055 0.2073 0.073 Uiso 0.50 1 calc PR B 1
C24A C 0.4081(5) 0.6994(5) 0.1272(5) 0.093(3) Uiso 0.50 1 d P B 1
H24A H 0.3846 0.6785 0.1166 0.112 Uiso 0.50 1 calc PR B 1
C25A C 0.4366(5) 0.6870(5) 0.1631(5) 0.082(3) Uiso 0.50 1 d P B 1
H25A H 0.4312 0.6576 0.1775 0.099 Uiso 0.50 1 calc PR B 1
C20B C 0.4092(5) 0.7978(5) 0.0343(5) 0.068(3) Uiso 0.50 1 d P B 2
H20B H 0.3960 0.8078 0.0056 0.081 Uiso 0.50 1 calc PR B 2
C21B C 0.4049(5) 0.7528(5) 0.0504(5) 0.080(3) Uiso 0.50 1 d P B 2
H21B H 0.3808 0.7339 0.0376 0.097 Uiso 0.50 1 calc PR B 2
C22B C 0.4361(5) 0.7315(5) 0.0868(5) 0.071(3) Uiso 0.50 1 d P B 2
C23B C 0.4920(4) 0.7037(4) 0.1647(4) 0.061(2) Uiso 0.50 1 d P B 2
H23B H 0.5152 0.6929 0.1858 0.073 Uiso 0.50 1 calc PR B 2
C24B C 0.4392(5) 0.6834(5) 0.1023(5) 0.093(3) Uiso 0.50 1 d P B 2
H24B H 0.4228 0.6598 0.0859 0.112 Uiso 0.50 1 calc PR B 2
C25B C 0.4653(5) 0.6717(5) 0.1400(5) 0.082(3) Uiso 0.50 1 d P B 2
H25B H 0.4654 0.6400 0.1499 0.099 Uiso 0.50 1 calc PR B 2
C26 C 0.4842(2) 0.7565(2) 0.1583(2) 0.0692(18) Uani 1 1 d . . .
C27 C 0.4551(2) 0.7704(2) 0.1189(2) 0.077(2) Uani 1 1 d . B .
C28 C 0.4377(2) 0.8819(2) 0.2161(2) 0.080(2) Uani 1 1 d . . .
H28A H 0.4425 0.8520 0.2296 0.096 Uiso 1 1 calc R . .
C29 C 0.4050(3) 0.9132(3) 0.2373(3) 0.105(3) Uani 1 1 d . . .
H29A H 0.3875 0.9032 0.2637 0.126 Uiso 1 1 calc R . .
C30 C 0.3988(2) 0.9575(3) 0.2200(2) 0.090(2) Uani 1 1 d . . .
H30A H 0.3783 0.9786 0.2351 0.108 Uiso 1 1 calc R . .
C31 C 0.4238(2) 0.9718(2) 0.1783(2) 0.0640(17) Uani 1 1 d . . .
C32 C 0.4202(2) 1.0174(2) 0.1575(2) 0.0697(18) Uani 1 1 d . . .
H32A H 0.3990 1.0398 0.1698 0.084 Uiso 1 1 calc R . .
C33 C 0.4481(2) 1.0283(2) 0.1195(2) 0.0629(16) Uani 1 1 d . . .
H33A H 0.4465 1.0586 0.1062 0.075 Uiso 1 1 calc R . .
C34 C 0.47952(18) 0.99388(19) 0.09967(19) 0.0523(14) Uani 1 1 d . . .
H34A H 0.4981 1.0025 0.0736 0.063 Uiso 1 1 calc R . .
C35 C 0.48351(17) 0.94886(19) 0.11725(18) 0.0433(13) Uani 1 1 d . . .
C36 C 0.45546(17) 0.93795(18) 0.15812(19) 0.0477(14) Uani 1 1 d . . .
C37 C 0.68874(16) 0.81126(16) 0.18874(16) 0.045(2) Uani 1 3 d S . .
C38 C 0.59547(18) 0.89829(19) 0.18985(18) 0.0418(12) Uani 1 1 d . . .

loop_
_atom_site_aniso_label
_atom_site_aniso_U_11
_atom_site_aniso_U_22
_atom_site_aniso_U_33
_atom_site_aniso_U_23
_atom_site_aniso_U_13
_atom_site_aniso_U_12
Co1 0.0517(5) 0.0587(5) 0.0393(4) 0.0030(4) -0.0023(3) 0.0012(4)
Co2 0.0399(4) 0.0433(4) 0.0513(5) 0.0072(3) -0.0006(3) -0.0012(3)
Co3 0.0388(3) 0.0388(3) 0.0388(3) 0.0001(3) -0.0001(3) 0.0001(3)
Co4 0.0463(4) 0.0449(4) 0.0451(4) 0.0061(3) -0.0008(3) -0.0002(3)
O1 0.048(2) 0.067(3) 0.051(2) 0.0128(19) 0.0049(19) 0.0042(19)
O2 0.052(2) 0.060(2) 0.047(2) 0.0028(18) -0.0073(19) 0.0007(19)
O3 0.047(2) 0.046(2) 0.059(2) 0.0111(18) 0.0009(18) -0.0108(18)
O4 0.041(2) 0.041(2) 0.042(2) 0.0024(16) -0.0002(16) 0.0017(17)
O5 0.049(2) 0.053(2) 0.042(2) 0.0008(17) -0.0008(17) -0.0035(18)
O6 0.048(2) 0.042(2) 0.040(2) 0.0048(17) -0.0026(16) -0.0025(16)
O7 0.050(2) 0.046(2) 0.044(2) -0.0014(17) -0.0068(18) -0.0003(17)
O8 0.044(2) 0.048(2) 0.045(2) 0.0064(17) -0.0054(17) 0.0008(18)
N1 0.069(4) 0.075(4) 0.048(3) 0.002(3) 0.002(3) 0.011(3)
N2 0.064(3) 0.061(3) 0.044(3) 0.005(2) -0.004(2) 0.003(3)
N3 0.053(3) 0.052(3) 0.065(3) 0.011(3) -0.011(3) -0.004(2)
N4 0.052(3) 0.057(3) 0.055(3) 0.008(2) 0.009(2) -0.001(2)
C1 0.084(5) 0.089(5) 0.067(5) -0.010(4) 0.011(4) 0.014(4)
C2 0.121(7) 0.114(7) 0.094(6) -0.034(5) 0.019(6) 0.005(6)
C3 0.116(7) 0.124(8) 0.109(7) -0.019(6) 0.041(6) 0.034(6)
C4 0.088(6) 0.090(6) 0.073(5) -0.008(4) 0.009(4) 0.017(5)
C5 0.069(6) 0.151(8) 0.098(6) -0.012(6) 0.029(5) 0.006(5)
C6 0.059(5) 0.150(8) 0.076(5) 0.005(5) 0.010(4) -0.004(5)
C7 0.059(4) 0.088(5) 0.068(4) 0.009(4) 0.009(3) 0.001(4)
C8 0.051(4) 0.060(4) 0.056(4) 0.017(3) -0.001(3) 0.005(3)
C9 0.061(4) 0.075(5) 0.055(4) 0.009(3) 0.008(3) 0.011(4)
C10 0.076(5) 0.087(5) 0.063(4) 0.018(4) -0.008(4) 0.010(4)
C11 0.094(6) 0.070(5) 0.084(5) 0.010(4) -0.003(4) 0.010(4)
C12 0.076(5) 0.096(6) 0.075(5) 0.012(4) -0.024(4) 0.025(4)
C13 0.076(5) 0.073(5) 0.053(4) 0.006(3) -0.010(3) 0.016(4)
C14 0.064(5) 0.100(6) 0.074(5) 0.004(4) -0.029(4) 0.016(4)
C15 0.074(5) 0.089(6) 0.080(5) 0.000(4) -0.032(4) -0.008(4)
C16 0.061(4) 0.085(5) 0.065(4) -0.002(3) -0.020(3) -0.013(4)
C17 0.053(4) 0.068(4) 0.038(3) -0.005(3) -0.006(3) -0.005(3)
C18 0.060(4) 0.070(4) 0.045(4) -0.002(3) -0.011(3) -0.001(3)
C19 0.073(5) 0.067(4) 0.089(5) 0.024(4) -0.030(4) -0.024(4)
C26 0.081(5) 0.057(4) 0.070(4) 0.023(3) -0.008(4) -0.018(4)
C27 0.088(5) 0.066(5) 0.078(5) 0.020(4) -0.038(4) -0.031(4)
C28 0.094(5) 0.070(5) 0.077(5) 0.017(4) 0.028(4) 0.010(4)
C29 0.107(6) 0.102(6) 0.106(6) 0.015(5) 0.051(5) 0.003(5)
C30 0.086(5) 0.080(5) 0.103(6) 0.002(5) 0.039(4) 0.016(4)
C31 0.053(4) 0.059(4) 0.080(5) 0.004(3) 0.017(3) 0.002(3)
C32 0.060(4) 0.058(4) 0.091(5) -0.001(4) 0.011(4) 0.021(3)
C33 0.067(4) 0.053(4) 0.069(4) 0.010(3) -0.007(3) 0.008(3)
C34 0.053(4) 0.050(4) 0.054(4) 0.003(3) 0.003(3) 0.006(3)
C35 0.036(3) 0.049(4) 0.046(3) -0.001(3) -0.001(3) 0.001(3)
C36 0.043(3) 0.039(3) 0.061(4) 0.001(3) -0.001(3) 0.003(3)
C37 0.045(2) 0.045(2) 0.045(2) 0.009(2) -0.009(2) 0.009(2)
C38 0.041(3) 0.043(3) 0.042(3) 0.003(3) 0.001(3) -0.001(3)

loop_
_atom_type_symbol
_atom_type_description
_atom_type_scat_dispersion_real
_atom_type_scat_dispersion_imag
_atom_type_scat_source
C C 0.0033 0.0016 'International Tables Vol C Tables 4.2.6.8 and 6.1.1.4'
H H 0.0000 0.0000 'International Tables Vol C Tables 4.2.6.8 and 6.1.1.4'
N N 0.0061 0.0033 'International Tables Vol C Tables 4.2.6.8 and 6.1.1.4'
O O 0.0106 0.0060 'International Tables Vol C Tables 4.2.6.8 and 6.1.1.4'
Co Co 0.3494 0.9721 'International Tables Vol C Tables 4.2.6.8 and 6.1.1.4'

loop_
_geom_angle_atom_site_label_1
_geom_angle_atom_site_label_2
_geom_angle_atom_site_label_3
_geom_angle
_geom_angle_site_symmetry_1
_geom_angle_site_symmetry_3
O5 Co1 N1 152.71(18) . .
O5 Co1 O7 84.33(12) . .
N1 Co1 O7 97.84(16) . .
O5 Co1 N2 89.44(15) . .
N1 Co1 N2 101.70(17) . .
O7 Co1 N2 148.27(16) . .
O5 Co1 O1 74.62(13) . .
N1 Co1 O1 78.60(18) . .
O7 Co1 O1 105.16(13) . .
N2 Co1 O1 103.06(16) . .
O5 Co1 O2 110.92(13) . .
N1 Co1 O2 95.81(18) . .
O7 Co1 O2 75.09(13) . .
N2 Co1 O2 78.25(16) . .
O1 Co1 O2 174.40(14) . .
O8 Co2 N3 156.22(16) . .
O8 Co2 O4 105.86(12) . .
N3 Co2 O4 97.61(15) . .
O8 Co2 O3 77.34(13) . .
N3 Co2 O3 79.13(16) . .
O4 Co2 O3 176.64(13) . .
O8 Co2 N4 94.20(15) . .
N3 Co2 N4 93.89(17) . .
O4 Co2 N4 79.29(15) . .
O3 Co2 N4 101.65(15) . .
O8 Co2 O6 83.09(12) . 12_664
N3 Co2 O6 98.40(15) . 12_664
O4 Co2 O6 77.82(12) . 12_664
O3 Co2 O6 101.76(13) . 12_664
N4 Co2 O6 155.22(15) . 12_664
O4 Co3 O4 104.55(10) 6_566 .
O4 Co3 O4 104.55(10) 6_566 12_664
O4 Co3 O4 104.55(10) . 12_664
O4 Co3 O6 77.48(12) 6_566 .
O4 Co3 O6 85.37(12) . .
O4 Co3 O6 168.76(12) 12_664 .
O4 Co3 O6 168.76(12) 6_566 12_664
O4 Co3 O6 77.48(12) . 12_664
O4 Co3 O6 85.37(12) 12_664 12_664
O6 Co3 O6 91.77(12) . 12_664
O4 Co3 O6 85.37(12) 6_566 6_566
O4 Co3 O6 168.76(12) . 6_566
O4 Co3 O6 77.48(12) 12_664 6_566
O6 Co3 O6 91.77(12) . 6_566
O6 Co3 O6 91.77(12) 12_664 6_566
O1 Co4 O3 107.11(13) . .
O1 Co4 O2 103.72(13) . 12_664
O3 Co4 O2 106.03(13) . 12_664
O1 Co4 O7 165.13(13) . 12_664
O3 Co4 O7 87.10(13) . 12_664
O2 Co4 O7 75.66(12) 12_664 12_664
O1 Co4 O5 74.86(13) . .
O3 Co4 O5 165.32(13) . .
O2 Co4 O5 87.25(13) 12_664 .
O7 Co4 O5 90.28(12) 12_664 .
O1 Co4 O8 86.25(12) . .
O3 Co4 O8 75.64(13) . .
O2 Co4 O8 168.60(13) 12_664 .
O7 Co4 O8 93.28(12) 12_664 .
O5 Co4 O8 90.11(12) . .
C8 O1 Co4 127.5(3) . .
C8 O1 Co1 112.7(4) . .
Co4 O1 Co1 99.59(14) . .
C17 O2 Co4 125.1(3) . 6_566
C17 O2 Co1 113.8(3) . .
Co4 O2 Co1 96.64(13) 6_566 .
C26 O3 Co4 131.3(4) . .
C26 O3 Co2 113.7(3) . .
Co4 O3 Co2 99.37(14) . .
C35 O4 Co3 129.1(3) . .
C35 O4 Co2 113.2(3) . .
Co3 O4 Co2 98.15(13) . .
C37 O5 Co1 121.19(19) . .
C37 O5 Co4 129.4(3) . .
Co1 O5 Co4 97.74(13) . .
C38 O6 Co2 127.3(3) . 6_566
C38 O6 Co3 127.2(3) . .
Co2 O6 Co3 94.03(12) 6_566 .
C38 O7 Co1 126.3(3) . .
C38 O7 Co4 125.3(3) . 6_566
Co1 O7 Co4 95.70(13) . 6_566
C38 O8 Co2 124.3(3) . .
C38 O8 Co4 128.3(3) . .
Co2 O8 Co4 95.51(13) . .
C1 N1 C9 119.3(5) . .
C1 N1 Co1 127.6(5) . .
C9 N1 Co1 113.0(4) . .
C10 N2 C18 118.9(5) . .
C10 N2 Co1 127.7(4) . .
C18 N2 Co1 113.4(4) . .
C19 N3 C27 119.6(5) . .
C19 N3 Co2 128.5(4) . .
C27 N3 Co2 111.9(4) . .
C28 N4 C36 119.2(5) . .
C28 N4 Co2 128.6(4) . .
C36 N4 Co2 112.2(3) . .
N1 C1 C2 122.6(7) . .
C1 C2 C3 118.9(7) . .
C2 C3 C4 121.1(7) . .
C3 C4 C5 126.3(8) . .
C3 C4 C9 115.6(7) . .
C5 C4 C9 118.1(7) . .
C6 C5 C4 121.2(7) . .
C5 C6 C7 120.7(7) . .
C8 C7 C6 122.1(7) . .
O1 C8 C7 125.0(6) . .
O1 C8 C9 118.3(5) . .
C7 C8 C9 116.7(6) . .
N1 C9 C8 116.4(6) . .
N1 C9 C4 122.5(6) . .
C8 C9 C4 121.1(6) . .
N2 C10 C11 122.4(6) . .
C12 C11 C10 119.1(6) . .
C11 C12 C13 120.9(6) . .
C18 C13 C12 116.1(6) . .
C18 C13 C14 118.6(6) . .
C12 C13 C14 125.3(6) . .
C15 C14 C13 119.8(6) . .
C14 C15 C16 122.7(6) . .
C17 C16 C15 120.7(6) . .
O2 C17 C16 124.4(5) . .
O2 C17 C18 118.1(5) . .
C16 C17 C18 117.5(5) . .
N2 C18 C13 122.7(6) . .
N2 C18 C17 116.5(5) . .
C13 C18 C17 120.7(6) . .
N3 C19 C20A 121.3(8) . .
N3 C19 C20B 124.2(8) . .
C20A C19 C20B 24.2(7) . .
C21A C20A C19 119.0(13) . .
C20A C21A C22A 121.1(14) . .
C21A C22A C24A 125.9(14) . .
C21A C22A C27 117.5(12) . .
C24A C22A C27 116.1(12) . .
C26 C23A C25A 117.9(12) . .
C25A C24A C22A 120.0(14) . .
C24A C25A C23A 124.8(14) . .
C21B C20B C19 115.2(13) . .
C20B C21B C22B 124.0(14) . .
C24B C22B C21B 129.5(13) . .
C24B C22B C27 118.6(11) . .
C21B C22B C27 109.4(11) . .
C25B C23B C26 120.5(11) . .
C25B C24B C22B 121.0(14) . .
C24B C25B C23B 123.1(14) . .
O3 C26 C23A 121.7(7) . .
O3 C26 C27 117.5(5) . .
C23A C26 C27 118.7(8) . .
O3 C26 C23B 123.7(7) . .
C23A C26 C23B 29.5(6) . .
C27 C26 C23B 116.4(7) . .
N3 C27 C26 117.3(5) . .
N3 C27 C22A 119.4(7) . .
C26 C27 C22A 121.5(7) . .
N3 C27 C22B 120.0(7) . .
C26 C27 C22B 117.8(7) . .
C22A C27 C22B 35.0(6) . .
N4 C28 C29 122.0(6) . .
C30 C29 C28 120.5(6) . .
C29 C30 C31 119.7(6) . .
C32 C31 C36 119.3(5) . .
C32 C31 C30 124.1(6) . .
C36 C31 C30 116.6(6) . .
C33 C32 C31 119.2(5) . .
C32 C33 C34 120.9(5) . .
C35 C34 C33 122.6(5) . .
O4 C35 C34 124.9(5) . .
O4 C35 C36 118.7(5) . .
C34 C35 C36 116.5(5) . .
N4 C36 C31 122.1(5) . .
N4 C36 C35 116.4(5) . .
C31 C36 C35 121.5(5) . .
O5 C37 O5 119.998(5) . 12_664
O5 C37 O5 120.001(4) . 6_566
O5 C37 O5 119.997(4) 12_664 6_566
O6 C38 O7 121.7(5) . .
O6 C38 O8 120.1(5) . .
O7 C38 O8 118.2(5) . .

loop_
_geom_bond_atom_site_label_1
_geom_bond_atom_site_label_2
_geom_bond_distance
_geom_bond_site_symmetry_2
Co1 O5 2.085(3) .
Co1 N1 2.086(5) .
Co1 O7 2.108(3) .
Co1 N2 2.116(4) .
Co1 O1 2.116(3) .
Co1 O2 2.127(3) .
Co2 O8 2.079(3) .
Co2 N3 2.080(4) .
Co2 O4 2.083(3) .
Co2 O3 2.088(3) .
Co2 N4 2.099(4) .
Co2 O6 2.115(3) 12_664
Co3 O4 2.054(3) 6_566
Co3 O4 2.054(3) .
Co3 O4 2.054(3) 12_664
Co3 O6 2.158(3) .
Co3 O6 2.158(3) 12_664
Co3 O6 2.158(3) 6_566
Co4 O1 2.049(3) .
Co4 O3 2.055(3) .
Co4 O2 2.079(3) 12_664
Co4 O7 2.129(3) 12_664
Co4 O5 2.138(3) .
Co4 O8 2.188(3) .
O1 C8 1.319(6) .
O2 C17 1.340(6) .
O2 Co4 2.079(3) 6_566
O3 C26 1.301(6) .
O4 C35 1.321(5) .
O5 C37 1.287(3) .
O6 C38 1.267(5) .
O6 Co2 2.115(3) 6_566
O7 C38 1.283(5) .
O7 Co4 2.129(3) 6_566
O8 C38 1.296(5) .
N1 C1 1.328(7) .
N1 C9 1.372(7) .
N2 C10 1.305(7) .
N2 C18 1.382(6) .
N3 C19 1.311(6) .
N3 C27 1.362(6) .
N4 C28 1.316(6) .
N4 C36 1.368(6) .
C1 C2 1.383(8) .
C2 C3 1.393(10) .
C3 C4 1.408(9) .
C4 C5 1.417(9) .
C4 C9 1.425(8) .
C5 C6 1.331(9) .
C6 C7 1.405(8) .
C7 C8 1.393(7) .
C8 C9 1.423(8) .
C10 C11 1.394(8) .
C11 C12 1.369(8) .
C12 C13 1.401(8) .
C13 C18 1.396(7) .
C13 C14 1.408(8) .
C14 C15 1.320(8) .
C15 C16 1.394(8) .
C16 C17 1.360(7) .
C17 C18 1.430(7) .
C19 C20A 1.421(14) .
C19 C20B 1.443(15) .
C20A C21A 1.345(17) .
C21A C22A 1.374(16) .
C22A C24A 1.385(16) .
C22A C27 1.443(13) .
C23A C26 1.349(12) .
C23A C25A 1.414(16) .
C24A C25A 1.333(16) .
C20B C21B 1.348(17) .
C21B C22B 1.470(17) .
C22B C24B 1.422(16) .
C22B C27 1.513(14) .
C23B C25B 1.361(15) .
C23B C26 1.509(12) .
C24B C25B 1.326(16) .
C26 C27 1.428(7) .
C28 C29 1.401(8) .
C29 C30 1.347(8) .
C30 C31 1.422(8) .
C31 C32 1.408(7) .
C31 C36 1.417(7) .
C32 C33 1.357(7) .
C33 C34 1.421(7) .
C34 C35 1.360(6) .
C35 C36 1.424(6) .
C37 O5 1.287(3) 12_664
C37 O5 1.287(3) 6_566

loop_
_platon_squeeze_void_nr
_platon_squeeze_void_average_x
_platon_squeeze_void_average_y
_platon_squeeze_void_average_z
_platon_squeeze_void_volume
_platon_squeeze_void_count_electrons
_platon_squeeze_void_content
1 0.000 0.000 0.000 703 206 '5 DMF'
2 0.500 0.000 0.500 703 208 '5 DMF'
3 0.184 0.184 0.184 13 1 ' '
4 0.684 0.184 0.316 13 1 ' '
5 1.000 0.500 0.500 703 208 '5 DMF'
6 0.500 0.500 1.000 703 207 '5 DMF'
7 0.184 0.315 0.684 13 1 ' '
8 0.684 0.315 0.815 13 1 ' '
9 0.316 0.684 0.184 13 1 ' '
10 0.816 0.684 0.315 13 1 ' '
11 0.316 0.815 0.684 13 1 ' '
12 0.816 0.815 0.815 13 1 ' '
